data_4037956
loop_
_publ_author_name
'Shi, Zhaojiang'
'Wang, Lianhui'
'Yang, Zi'
'Jie, Lianghua'
'Liu, Xiao'
'Cui, Xiuling'

_publ_section_title
;
 Tandem Construction of Indole-Fused Phthalazines from
 (2-Alkynylbenzylidene)hydrazines under Metal-Free Conditions.
;
_journal_name_full 'The Journal of organic chemistry'
_journal_paper_doi 10.1021/acs.joc.9b02937
_journal_year 2020
_chemical_formula_moiety 'C21 H14 N2'
_chemical_formula_sum 'C21 H14 N2'
_chemical_formula_weight 294.34
_space_group_crystal_system monoclinic
_space_group_IT_number 15
_space_group_name_Hall '-C 2yc'
_space_group_name_H-M_alt 'C 1 2/c 1'
_atom_sites_solution_hydrogens geom
_atom_sites_solution_primary dual
_audit_creation_date 2018-12-05
_audit_creation_method
;
Olex2 1.2
(compiled 2017.03.28 svn.r3405 for OlexSys, GUI svn.r5337)
;
_cell_angle_alpha 90
_cell_angle_beta 104.458(5)
_cell_angle_gamma 90
_cell_formula_units_Z 8
_cell_length_a 17.7095(10)
_cell_length_b 9.6147(4)
_cell_length_c 18.3936(10)
_cell_measurement_reflns_used 3374
_cell_measurement_temperature 293.01(10)
_cell_measurement_theta_max 28.5020
_cell_measurement_theta_min 4.0300
_cell_volume 3032.7(3)
_computing_cell_refinement 'CrysAlisPro 1.171.38.41 (Rigaku OD, 2015)'
_computing_data_collection 'CrysAlisPro 1.171.38.41 (Rigaku OD, 2015)'
_computing_data_reduction 'CrysAlisPro 1.171.38.41 (Rigaku OD, 2015)'
_computing_molecular_graphics 'Olex2 (Dolomanov et al., 2009)'
_computing_publication_material 'Olex2 (Dolomanov et al., 2009)'
_computing_structure_refinement 'ShelXL (Sheldrick, 2015)'
_computing_structure_solution 'ShelXT (Sheldrick, 2015)'
_diffrn_ambient_temperature 293.01(10)
_diffrn_detector 'CCD plate'
_diffrn_detector_area_resol_mean 16.1213
_diffrn_detector_type Eos
_diffrn_measured_fraction_theta_full 0.997
_diffrn_measured_fraction_theta_max 0.864
_diffrn_measurement_details
;
List of Runs (angles in degrees, time in seconds):

  # Type    Start    End  Width  t~exp~   \w     \q     \k     \f   Frames
--------------------------------------------------------------------------
  1  \w     -1.00  83.00   1.00    5.00    --   15.65  57.00  60.00   84
  2  \w     25.00  56.00   1.00    5.00    --   15.65  57.00 120.00   31
  3  \w     35.00  72.00   1.00    5.00    --   15.65 178.00 -60.00   37
  4  \w    -33.00  44.00   1.00    5.00    --  -16.43  77.00 150.00   77
  5  \w    -52.00  42.00   1.00    5.00    --   15.65 -77.00 -60.00   94
  6  \w    -23.00  22.00   1.00    5.00    --  -16.43 -99.00-150.00   45
;
_diffrn_measurement_device 'four-circle diffractometer'
_diffrn_measurement_device_type 'Xcalibur, Atlas, Gemini ultra'
_diffrn_measurement_method '\w scans'
_diffrn_orient_matrix_type 'CrysAlisPro convention (1999,Acta A55,543-557)'
_diffrn_orient_matrix_UB_11 0.0222569000
_diffrn_orient_matrix_UB_12 0.0578978000
_diffrn_orient_matrix_UB_13 0.0171709000
_diffrn_orient_matrix_UB_21 -0.0348453000
_diffrn_orient_matrix_UB_22 0.0383174000
_diffrn_orient_matrix_UB_23 -0.0027013000
_diffrn_orient_matrix_UB_31 -0.0018221000
_diffrn_orient_matrix_UB_32 -0.0248421000
_diffrn_orient_matrix_UB_33 0.0358200000
_diffrn_radiation_monochromator graphite
_diffrn_radiation_probe x-ray
_diffrn_radiation_type MoK\a
_diffrn_radiation_wavelength 0.71073
_diffrn_reflns_av_R_equivalents 0.0225
_diffrn_reflns_av_unetI/netI 0.0272
_diffrn_reflns_Laue_measured_fraction_full 0.997
_diffrn_reflns_Laue_measured_fraction_max 0.864
_diffrn_reflns_limit_h_max 23
_diffrn_reflns_limit_h_min -24
_diffrn_reflns_limit_k_max 11
_diffrn_reflns_limit_k_min -13
_diffrn_reflns_limit_l_max 22
_diffrn_reflns_limit_l_min -25
_diffrn_reflns_number 11902
_diffrn_reflns_point_group_measured_fraction_full 0.997
_diffrn_reflns_point_group_measured_fraction_max 0.864
_diffrn_reflns_theta_full 25.250
_diffrn_reflns_theta_max 29.399
_diffrn_reflns_theta_min 3.535
_diffrn_source 'fine-focus sealed X-ray tube'
_diffrn_source_type 'Enhance (Mo) X-ray Source'
_exptl_absorpt_coefficient_mu 0.076
_exptl_absorpt_correction_T_max 1.00000
_exptl_absorpt_correction_T_min 0.81640
_exptl_absorpt_correction_type multi-scan
_exptl_absorpt_process_details
;
CrysAlisPro 1.171.38.41 (Rigaku Oxford Diffraction, 2015)
Empirical absorption correction using spherical harmonics,
 implemented in SCALE3 ABSPACK scaling algorithm.
;
_exptl_crystal_colour colourless
_exptl_crystal_colour_primary colourless
_exptl_crystal_density_diffrn 1.289
_exptl_crystal_description block
_exptl_crystal_F_000 1232
_exptl_crystal_size_max 0.31
_exptl_crystal_size_mid 0.28
_exptl_crystal_size_min 0.22
_refine_diff_density_max 0.272
_refine_diff_density_min -0.224
_refine_diff_density_rms 0.036
_refine_ls_extinction_method none
_refine_ls_goodness_of_fit_ref 1.030
_refine_ls_hydrogen_treatment constr
_refine_ls_matrix_type full
_refine_ls_number_parameters 208
_refine_ls_number_reflns 3623
_refine_ls_number_restraints 18
_refine_ls_restrained_S_all 1.056
_refine_ls_R_factor_all 0.0812
_refine_ls_R_factor_gt 0.0538
_refine_ls_shift/su_max 0.000
_refine_ls_shift/su_mean 0.000
_refine_ls_structure_factor_coef Fsqd
_refine_ls_weighting_details 'w=1/[\s^2^(Fo^2^)+(0.0549P)^2^+1.8545P] where P=(Fo^2^+2Fc^2^)/3'
_refine_ls_weighting_scheme calc
_refine_ls_wR_factor_gt 0.1244
_refine_ls_wR_factor_ref 0.1400
_reflns_Friedel_coverage 0.000
_reflns_number_gt 2540
_reflns_number_total 3623
_reflns_threshold_expression 'I > 2\s(I)'
_cod_data_source_file jo9b02937_si_002.cif
_cod_data_source_block exp_6031
_cod_database_code 4037956
_shelx_shelxl_version_number 2018/1
_shelx_space_group_comment
;
The symmetry employed for this shelxl refinement is uniquely defined
by the following loop, which should always be used as a source of
symmetry information in preference to the above space-group names.
They are only intended as comments.
;
_reflns_odcompleteness_completeness 99.64
_reflns_odcompleteness_iscentric 1
_reflns_odcompleteness_theta 26.32
_olex2_refinement_description
;
1. Fixed Uiso
 At 1.2 times of:
  All C(H) groups
2. Uiso/Uaniso restraints and constraints
N1 \\sim C4: within 2A with sigma of 0.002 and sigma for terminal atoms of 0.004
C1 \\sim C5: within 2A with sigma of 0.002 and sigma for terminal atoms of 0.004
C3 \\sim C18: within 2A with sigma of 0.001 and sigma for terminal atoms of
0.002
3.a Aromatic/amide H refined with riding coordinates:
 C7(H7), C8(H8), C9(H9), C10(H10), C11(H11), C13(H13), C14(H14), C15(H15),
 C16(H16), C17(H17), C18(H18), C19(H19), C20(H20), C21(H21)
;
_olex2_submission_special_instructions 'No special instructions were received'
_oxdiff_exptl_absorpt_empirical_details
;
Empirical correction (ABSPACK) includes:
- Absorption correction using spherical harmonics
- Frame scaling
;
_oxdiff_exptl_absorpt_empirical_full_max 1.263
_oxdiff_exptl_absorpt_empirical_full_min 0.743

loop_
_space_group_symop_operation_xyz
'x, y, z'
'-x, y, -z+1/2'
'x+1/2, y+1/2, z'
'-x+1/2, y+1/2, -z+1/2'
'-x, -y, -z'
'x, -y, z-1/2'
'-x+1/2, -y+1/2, -z'
'x+1/2, -y+1/2, z-1/2'

loop_
_atom_site_label
_atom_site_type_symbol
_atom_site_fract_x
_atom_site_fract_y
_atom_site_fract_z
_atom_site_U_iso_or_equiv
_atom_site_adp_type
_atom_site_occupancy
_atom_site_site_symmetry_order
_atom_site_calc_flag
_atom_site_refinement_flags_posn
_atom_site_refinement_flags_adp
_atom_site_refinement_flags_occupancy
_atom_site_disorder_assembly
_atom_site_disorder_group
C1 C 0.43775(9) 0.30986(16) 0.48122(9) 0.0410(4) Uani 1 1 d . U . . .
C2 C 0.36901(9) 0.38286(16) 0.46363(9) 0.0416(4) Uani 1 1 d . . . . .
C3 C 0.37107(10) 0.47570(17) 0.52509(9) 0.0445(4) Uani 1 1 d . U . . .
C4 C 0.44130(9) 0.45624(17) 0.57942(9) 0.0435(4) Uani 1 1 d . U . . .
C5 C 0.47296(9) 0.20417(16) 0.44382(9) 0.0422(4) Uani 1 1 d . U . . .
C6 C 0.54666(10) 0.15402(18) 0.48362(10) 0.0498(4) Uani 1 1 d . . . . .
C7 C 0.58221(10) 0.2109(2) 0.55630(11) 0.0547(5) Uani 1 1 d . . . . .
H7 H 0.630675 0.175492 0.581070 0.066 Uiso 1 1 calc R . . . .
C8 C 0.58373(11) 0.0497(2) 0.45101(12) 0.0595(5) Uani 1 1 d . . . . .
H8 H 0.632016 0.015107 0.476859 0.071 Uiso 1 1 calc R . . . .
C9 C 0.54825(13) -0.0002(2) 0.38118(13) 0.0672(6) Uani 1 1 d . . . . .
H9 H 0.572457 -0.069141 0.359655 0.081 Uiso 1 1 calc R . . . .
C10 C 0.47674(13) 0.0513(2) 0.34251(12) 0.0647(5) Uani 1 1 d . . . . .
H10 H 0.453585 0.017188 0.294833 0.078 Uiso 1 1 calc R . . . .
C11 C 0.43979(11) 0.15039(19) 0.37280(10) 0.0524(4) Uani 1 1 d . . . . .
H11 H 0.391508 0.183092 0.345755 0.063 Uiso 1 1 calc R . . . .
C12 C 0.30320(9) 0.36414(17) 0.39609(9) 0.0421(4) Uani 1 1 d . . . . .
C13 C 0.25353(10) 0.25097(18) 0.39091(10) 0.0504(4) Uani 1 1 d . . . . .
H13 H 0.260662 0.188812 0.430790 0.060 Uiso 1 1 calc R . . . .
C14 C 0.19360(10) 0.22893(19) 0.32754(10) 0.0522(4) Uani 1 1 d . . . . .
H14 H 0.160733 0.152729 0.325207 0.063 Uiso 1 1 calc R . . . .
C15 C 0.18264(10) 0.3188(2) 0.26844(10) 0.0538(5) Uani 1 1 d . . . . .
H15 H 0.142794 0.303464 0.225515 0.065 Uiso 1 1 calc R . . . .
C16 C 0.23072(13) 0.4319(2) 0.27272(11) 0.0715(6) Uani 1 1 d . . . . .
H16 H 0.223073 0.493672 0.232650 0.086 Uiso 1 1 calc R . . . .
C17 C 0.29055(12) 0.4548(2) 0.33616(11) 0.0648(6) Uani 1 1 d . . . . .
H17 H 0.322553 0.532201 0.338398 0.078 Uiso 1 1 calc R . . . .
C18 C 0.31796(10) 0.57451(18) 0.53949(10) 0.0506(4) Uani 1 1 d . U . . .
H18 H 0.270920 0.591005 0.504552 0.061 Uiso 1 1 calc R . . . .
C19 C 0.33728(12) 0.64684(19) 0.60694(11) 0.0589(5) Uani 1 1 d . . . . .
H19 H 0.302746 0.712088 0.617518 0.071 Uiso 1 1 calc R . . . .
C20 C 0.40847(12) 0.6222(2) 0.65921(10) 0.0592(5) Uani 1 1 d . . . . .
H20 H 0.420127 0.671571 0.704104 0.071 Uiso 1 1 calc R . . . .
C21 C 0.46098(12) 0.52830(19) 0.64626(10) 0.0532(5) Uani 1 1 d . . . . .
H21 H 0.508277 0.513287 0.681090 0.064 Uiso 1 1 calc R . . . .
N1 N 0.48211(8) 0.35347(14) 0.55157(7) 0.0439(3) Uani 1 1 d . U . . .
N2 N 0.55292(8) 0.30757(16) 0.59084(8) 0.0487(4) Uani 1 1 d . . . . .

loop_
_atom_site_aniso_label
_atom_site_aniso_U_11
_atom_site_aniso_U_22
_atom_site_aniso_U_33
_atom_site_aniso_U_23
_atom_site_aniso_U_13
_atom_site_aniso_U_12
C1 0.0406(8) 0.0444(8) 0.0347(8) 0.0064(6) 0.0031(6) -0.0146(6)
C2 0.0417(8) 0.0444(8) 0.0355(8) 0.0041(7) 0.0038(7) -0.0126(7)
C3 0.0481(8) 0.0445(7) 0.0407(7) 0.0047(6) 0.0108(6) -0.0140(6)
C4 0.0459(8) 0.0456(8) 0.0373(8) 0.0059(7) 0.0075(7) -0.0148(7)
C5 0.0431(8) 0.0419(8) 0.0429(8) 0.0056(6) 0.0130(7) -0.0115(6)
C6 0.0484(10) 0.0518(10) 0.0502(10) 0.0081(8) 0.0145(8) -0.0156(8)
C7 0.0390(9) 0.0649(12) 0.0554(11) 0.0147(9) 0.0029(8) -0.0072(8)
C8 0.0470(10) 0.0579(11) 0.0771(14) 0.0122(10) 0.0224(10) -0.0026(9)
C9 0.0747(14) 0.0587(12) 0.0806(15) -0.0089(11) 0.0424(13) -0.0091(11)
C10 0.0677(13) 0.0687(13) 0.0624(12) -0.0116(10) 0.0254(11) -0.0188(11)
C11 0.0526(10) 0.0585(11) 0.0463(10) -0.0031(8) 0.0127(8) -0.0149(8)
C12 0.0401(8) 0.0456(9) 0.0368(8) 0.0034(7) 0.0023(7) -0.0086(7)
C13 0.0494(10) 0.0520(10) 0.0444(9) 0.0087(8) 0.0016(8) -0.0157(8)
C14 0.0439(9) 0.0526(10) 0.0545(11) -0.0056(8) 0.0020(8) -0.0149(8)
C15 0.0436(9) 0.0664(11) 0.0423(10) -0.0060(9) -0.0062(8) -0.0033(8)
C16 0.0722(13) 0.0775(14) 0.0494(11) 0.0247(10) -0.0136(10) -0.0182(11)
C17 0.0637(12) 0.0628(12) 0.0551(11) 0.0205(9) -0.0092(9) -0.0264(10)
C18 0.0505(8) 0.0513(8) 0.0482(8) 0.0073(7) 0.0086(7) -0.0120(6)
C19 0.0702(13) 0.0490(10) 0.0643(12) -0.0003(9) 0.0293(11) -0.0053(9)
C20 0.0790(14) 0.0563(11) 0.0438(10) -0.0074(9) 0.0183(10) -0.0220(10)
C21 0.0621(11) 0.0572(11) 0.0383(9) 0.0003(8) 0.0086(8) -0.0212(9)
N1 0.0407(7) 0.0507(7) 0.0345(7) 0.0067(6) -0.0013(5) -0.0140(6)
N2 0.0375(7) 0.0601(9) 0.0414(8) 0.0100(7) -0.0035(6) -0.0109(7)

loop_
_atom_type_symbol
_atom_type_description
_atom_type_scat_dispersion_real
_atom_type_scat_dispersion_imag
_atom_type_scat_source
C C 0.0033 0.0016 'International Tables Vol C Tables 4.2.6.8 and 6.1.1.4'
H H 0.0000 0.0000 'International Tables Vol C Tables 4.2.6.8 and 6.1.1.4'
N N 0.0061 0.0033 'International Tables Vol C Tables 4.2.6.8 and 6.1.1.4'

loop_
_geom_angle_atom_site_label_1
_geom_angle_atom_site_label_2
_geom_angle_atom_site_label_3
_geom_angle
_geom_angle_site_symmetry_1
_geom_angle_site_symmetry_3
_geom_angle_publ_flag
C2 C1 C5 134.98(15) . . ?
C2 C1 N1 108.96(15) . . ?
N1 C1 C5 116.05(14) . . ?
C1 C2 C3 106.63(14) . . ?
C1 C2 C12 126.82(15) . . ?
C3 C2 C12 126.47(15) . . ?
C4 C3 C2 108.83(15) . . ?
C4 C3 C18 118.17(16) . . ?
C18 C3 C2 132.99(16) . . ?
C21 C4 C3 123.47(18) . . ?
C21 C4 N1 130.16(16) . . ?
N1 C4 C3 106.37(14) . . ?
C6 C5 C1 116.35(15) . . ?
C11 C5 C1 125.05(16) . . ?
C11 C5 C6 118.60(17) . . ?
C5 C6 C7 119.09(17) . . ?
C8 C6 C5 119.33(17) . . ?
C8 C6 C7 121.58(18) . . ?
C6 C7 H7 116.9 . . ?
N2 C7 C6 126.12(17) . . ?
N2 C7 H7 116.9 . . ?
C6 C8 H8 120.2 . . ?
C9 C8 C6 119.65(19) . . ?
C9 C8 H8 120.2 . . ?
C8 C9 H9 119.8 . . ?
C8 C9 C10 120.4(2) . . ?
C10 C9 H9 119.8 . . ?
C9 C10 H10 119.5 . . ?
C11 C10 C9 121.1(2) . . ?
C11 C10 H10 119.5 . . ?
C5 C11 H11 119.5 . . ?
C10 C11 C5 120.95(19) . . ?
C10 C11 H11 119.5 . . ?
C13 C12 C2 120.24(14) . . ?
C17 C12 C2 121.89(14) . . ?
C17 C12 C13 117.85(15) . . ?
C12 C13 H13 119.4 . . ?
C14 C13 C12 121.20(16) . . ?
C14 C13 H13 119.4 . . ?
C13 C14 H14 120.0 . . ?
C15 C14 C13 120.08(16) . . ?
C15 C14 H14 120.0 . . ?
C14 C15 H15 120.2 . . ?
C14 C15 C16 119.59(16) . . ?
C16 C15 H15 120.2 . . ?
C15 C16 H16 119.7 . . ?
C15 C16 C17 120.57(17) . . ?
C17 C16 H16 119.7 . . ?
C12 C17 C16 120.70(17) . . ?
C12 C17 H17 119.7 . . ?
C16 C17 H17 119.7 . . ?
C3 C18 H18 120.7 . . ?
C19 C18 C3 118.62(17) . . ?
C19 C18 H18 120.7 . . ?
C18 C19 H19 119.8 . . ?
C18 C19 C20 120.46(19) . . ?
C20 C19 H19 119.8 . . ?
C19 C20 H20 119.0 . . ?
C21 C20 C19 121.99(17) . . ?
C21 C20 H20 119.0 . . ?
C4 C21 H21 121.4 . . ?
C20 C21 C4 117.29(18) . . ?
C20 C21 H21 121.4 . . ?
C4 N1 C1 109.21(13) . . ?
N2 N1 C1 128.77(15) . . ?
N2 N1 C4 122.02(14) . . ?
C7 N2 N1 113.58(15) . . ?

loop_
_geom_bond_atom_site_label_1
_geom_bond_atom_site_label_2
_geom_bond_distance
_geom_bond_site_symmetry_2
_geom_bond_publ_flag
C1 C2 1.372(2) . ?
C1 C5 1.452(2) . ?
C1 N1 1.3998(19) . ?
C2 C3 1.434(2) . ?
C2 C12 1.487(2) . ?
C3 C4 1.400(2) . ?
C3 C18 1.408(2) . ?
C4 C21 1.378(2) . ?
C4 N1 1.395(2) . ?
C5 C6 1.412(2) . ?
C5 C11 1.391(2) . ?
C6 C7 1.436(3) . ?
C6 C8 1.412(3) . ?
C7 H7 0.9300 . ?
C7 N2 1.304(2) . ?
C8 H8 0.9300 . ?
C8 C9 1.368(3) . ?
C9 H9 0.9300 . ?
C9 C10 1.380(3) . ?
C10 H10 0.9300 . ?
C10 C11 1.353(3) . ?
C11 H11 0.9300 . ?
C12 C13 1.387(2) . ?
C12 C17 1.379(2) . ?
C13 H13 0.9300 . ?
C13 C14 1.383(2) . ?
C14 H14 0.9300 . ?
C14 C15 1.364(3) . ?
C15 H15 0.9300 . ?
C15 C16 1.371(3) . ?
C16 H16 0.9300 . ?
C16 C17 1.384(3) . ?
C17 H17 0.9300 . ?
C18 H18 0.9300 . ?
C18 C19 1.389(3) . ?
C19 H19 0.9300 . ?
C19 C20 1.402(3) . ?
C20 H20 0.9300 . ?
C20 C21 1.359(3) . ?
C21 H21 0.9300 . ?
N1 N2 1.3552(18) . ?
